data_4072351
loop_
_publ_author_name
'Friesen, Dawn M.'
'Piers, Warren E.'
'Parvez, Masood'

_publ_section_title
;
 Selective Catalytic Dimerization of Neohexene by
 [Cp*Ti(NPtBu3)Me][B(C6F5)4]
;
_journal_issue 24
_journal_name_full Organometallics
_journal_page_first 6596
_journal_paper_doi 10.1021/om800790d
_journal_volume 27
_journal_year 2008
_chemical_formula_sum 'C34 H65 Cl N P Ti'
_chemical_formula_weight 602.19
_chemical_name_systematic
;
 ?
;
_space_group_IT_number 15
_symmetry_cell_setting monoclinic
_symmetry_space_group_name_Hall '-C 2yc'
_symmetry_space_group_name_H-M 'C 1 2/c 1'
_atom_sites_solution_hydrogens geom
_atom_sites_solution_primary direct
_atom_sites_solution_secondary difmap
_cell_angle_alpha 90.00
_cell_angle_beta 110.692(10)
_cell_angle_gamma 90.00
_cell_formula_units_Z 8
_cell_length_a 19.162(3)
_cell_length_b 16.439(3)
_cell_length_c 24.513(4)
_cell_measurement_reflns_used 15336
_cell_measurement_temperature 173(2)
_cell_measurement_theta_max 27.46
_cell_measurement_theta_min 3.05
_cell_volume 7224(2)
_computing_cell_refinement 'HKL DENZO (Otwinowski & Minor, 1997)'
_computing_data_collection 'COLLECT (Hooft, 1998)'
_computing_data_reduction 'SCALEPACK (Otwinowski & Minor, 1997)'
_computing_molecular_graphics 'ORTEP-3 (Farrugia, 1997)'
_computing_publication_material 'SHELXL-97 (Sheldrick, 2008)'
_computing_structure_refinement 'SHELXL-97 (Sheldrick, 2008)'
_computing_structure_solution 'SIR92 (Altomare et al., 1991)'
_diffrn_ambient_temperature 173(2)
_diffrn_measured_fraction_theta_full 0.991
_diffrn_measured_fraction_theta_max 0.991
_diffrn_measurement_device_type 'Nonius KappaCCD'
_diffrn_measurement_method ' \w and \f '
_diffrn_radiation_monochromator graphite
_diffrn_radiation_source 'fine-focus sealed tube'
_diffrn_radiation_type MoK\a
_diffrn_radiation_wavelength 0.71073
_diffrn_reflns_av_R_equivalents 0.0384
_diffrn_reflns_av_sigmaI/netI 0.0524
_diffrn_reflns_limit_h_max 24
_diffrn_reflns_limit_h_min -24
_diffrn_reflns_limit_k_max 20
_diffrn_reflns_limit_k_min -21
_diffrn_reflns_limit_l_max 31
_diffrn_reflns_limit_l_min -31
_diffrn_reflns_number 15336
_diffrn_reflns_theta_full 27.46
_diffrn_reflns_theta_max 27.46
_diffrn_reflns_theta_min 3.05
_exptl_absorpt_coefficient_mu 0.376
_exptl_absorpt_correction_T_max 0.9633
_exptl_absorpt_correction_T_min 0.8954
_exptl_absorpt_correction_type multi-scan
_exptl_absorpt_process_details 'SORTAV: (Blessing, 1997)'
_exptl_crystal_colour yellow
_exptl_crystal_density_diffrn 1.107
_exptl_crystal_density_method 'not measured'
_exptl_crystal_description block
_exptl_crystal_F_000 2640
_exptl_crystal_size_max 0.30
_exptl_crystal_size_mid 0.24
_exptl_crystal_size_min 0.10
_refine_diff_density_max 0.298
_refine_diff_density_min -0.308
_refine_diff_density_rms 0.056
_refine_ls_extinction_method none
_refine_ls_goodness_of_fit_ref 1.037
_refine_ls_hydrogen_treatment constr
_refine_ls_matrix_type full
_refine_ls_number_parameters 363
_refine_ls_number_reflns 8202
_refine_ls_number_restraints 0
_refine_ls_restrained_S_all 1.037
_refine_ls_R_factor_all 0.0689
_refine_ls_R_factor_gt 0.0430
_refine_ls_shift/su_max 0.001
_refine_ls_shift/su_mean 0.000
_refine_ls_structure_factor_coef Fsqd
_refine_ls_weighting_details 'calc w=1/[\s^2^(Fo^2^)+(0.0440P)^2^+7.3000P] where P=(Fo^2^+2Fc^2^)/3'
_refine_ls_weighting_scheme calc
_refine_ls_wR_factor_gt 0.0960
_refine_ls_wR_factor_ref 0.1089
_reflns_number_gt 6113
_reflns_number_total 8202
_reflns_threshold_expression >2sigma(I)
_cod_data_source_file om800790d_si_003.cif
_cod_data_source_block Compound_I
_cod_original_sg_symbol_H-M 'C 2/c'
_cod_database_code 4072351

loop_
_symmetry_equiv_pos_as_xyz
'x, y, z'
'-x, y, -z+1/2'
'x+1/2, y+1/2, z'
'-x+1/2, y+1/2, -z+1/2'
'-x, -y, -z'
'x, -y, z-1/2'
'-x+1/2, -y+1/2, -z'
'x+1/2, -y+1/2, z-1/2'

loop_
_atom_site_label
_atom_site_type_symbol
_atom_site_fract_x
_atom_site_fract_y
_atom_site_fract_z
_atom_site_U_iso_or_equiv
_atom_site_adp_type
_atom_site_occupancy
_atom_site_symmetry_multiplicity
_atom_site_calc_flag
_atom_site_refinement_flags
Ti1 Ti 0.192185(17) 0.00314(2) 0.142037(14) 0.01868(9) Uani 1 1 d .
Cl1 Cl 0.26004(3) 0.12216(3) 0.15817(2) 0.02847(12) Uani 1 1 d .
P1 P 0.23180(3) -0.04237(3) 0.28395(2) 0.02154(12) Uani 1 1 d .
N1 N 0.20236(8) -0.02805(10) 0.21503(7) 0.0218(3) Uani 1 1 d .
C1 C 0.11103(11) -0.04435(13) 0.04654(8) 0.0274(4) Uani 1 1 d .
C2 C 0.12379(10) 0.03880(12) 0.03893(8) 0.0248(4) Uani 1 1 d .
C3 C 0.09320(10) 0.08483(12) 0.07391(8) 0.0237(4) Uani 1 1 d .
C4 C 0.06174(10) 0.02965(13) 0.10344(8) 0.0253(4) Uani 1 1 d .
C5 C 0.07335(10) -0.05004(12) 0.08691(9) 0.0273(4) Uani 1 1 d .
C6 C 0.12357(13) -0.11418(14) 0.01161(10) 0.0390(5) Uani 1 1 d .
H6A H 0.0764 -0.1286 -0.0191 0.047 Uiso 1 1 calc R
H6B H 0.1425 -0.1611 0.0373 0.047 Uiso 1 1 calc R
H6C H 0.1601 -0.0984 -0.0061 0.047 Uiso 1 1 calc R
C7 C 0.16246(12) 0.07294(15) 0.00044(9) 0.0348(5) Uani 1 1 d .
H7A H 0.1255 0.0858 -0.0379 0.042 Uiso 1 1 calc R
H7B H 0.1979 0.0328 -0.0040 0.042 Uiso 1 1 calc R
H7C H 0.1893 0.1226 0.0181 0.042 Uiso 1 1 calc R
C8 C 0.09049(12) 0.17596(13) 0.07616(10) 0.0347(5) Uani 1 1 d .
H8A H 0.0468 0.1958 0.0441 0.042 Uiso 1 1 calc R
H8B H 0.1359 0.1987 0.0724 0.042 Uiso 1 1 calc R
H8C H 0.0871 0.1929 0.1135 0.042 Uiso 1 1 calc R
C9 C 0.01683(12) 0.05278(16) 0.14050(10) 0.0375(5) Uani 1 1 d .
H9A H -0.0363 0.0530 0.1165 0.045 Uiso 1 1 calc R
H9B H 0.0317 0.1071 0.1570 0.045 Uiso 1 1 calc R
H9C H 0.0258 0.0133 0.1722 0.045 Uiso 1 1 calc R
C10 C 0.04314(13) -0.12739(14) 0.10244(11) 0.0427(6) Uani 1 1 d .
H10A H -0.0024 -0.1431 0.0704 0.051 Uiso 1 1 calc R
H10B H 0.0316 -0.1190 0.1379 0.051 Uiso 1 1 calc R
H10C H 0.0804 -0.1706 0.1091 0.051 Uiso 1 1 calc R
C11 C 0.26869(10) -0.08408(12) 0.12860(8) 0.0229(4) Uani 1 1 d .
H11A H 0.3059 -0.0942 0.1679 0.028 Uiso 1 1 calc R
H11B H 0.2395 -0.1350 0.1172 0.028 Uiso 1 1 calc R
C12 C 0.31447(10) -0.07910(12) 0.08820(8) 0.0229(4) Uani 1 1 d .
H12 H 0.2783 -0.0755 0.0472 0.028 Uiso 1 1 calc R
C13 C 0.36023(10) -0.00209(12) 0.10057(8) 0.0242(4) Uani 1 1 d .
H13 H 0.3838 0.0125 0.1404 0.029 Uiso 1 1 calc R
C14 C 0.37077(11) 0.04706(12) 0.06150(9) 0.0264(4) Uani 1 1 d .
H14 H 0.3480 0.0309 0.0219 0.032 Uiso 1 1 calc R
C15 C 0.41437(12) 0.12564(13) 0.07167(9) 0.0301(5) Uani 1 1 d .
C16 C 0.44936(13) 0.14728(14) 0.13608(10) 0.0377(5) Uani 1 1 d .
H16A H 0.4763 0.1989 0.1403 0.045 Uiso 1 1 calc R
H16B H 0.4842 0.1043 0.1566 0.045 Uiso 1 1 calc R
H16C H 0.4101 0.1525 0.1528 0.045 Uiso 1 1 calc R
C17 C 0.47620(14) 0.11748(16) 0.04562(12) 0.0461(6) Uani 1 1 d .
H17A H 0.5036 0.1689 0.0504 0.055 Uiso 1 1 calc R
H17B H 0.4538 0.1044 0.0040 0.055 Uiso 1 1 calc R
H17C H 0.5106 0.0740 0.0658 0.055 Uiso 1 1 calc R
C18 C 0.36079(13) 0.19381(13) 0.03968(11) 0.0402(5) Uani 1 1 d .
H18A H 0.3880 0.2454 0.0453 0.048 Uiso 1 1 calc R
H18B H 0.3204 0.1983 0.0554 0.048 Uiso 1 1 calc R
H18C H 0.3397 0.1812 -0.0020 0.048 Uiso 1 1 calc R
C19 C 0.36550(11) -0.15561(12) 0.09187(9) 0.0273(4) Uani 1 1 d .
C20 C 0.32022(13) -0.23393(13) 0.08429(11) 0.0373(5) Uani 1 1 d .
H20A H 0.3510 -0.2802 0.0814 0.045 Uiso 1 1 calc R
H20B H 0.2760 -0.2304 0.0487 0.045 Uiso 1 1 calc R
H20C H 0.3046 -0.2414 0.1180 0.045 Uiso 1 1 calc R
C21 C 0.39763(14) -0.15182(15) 0.04289(11) 0.0436(6) Uani 1 1 d .
H21A H 0.4301 -0.1989 0.0457 0.052 Uiso 1 1 calc R
H21B H 0.4266 -0.1017 0.0466 0.052 Uiso 1 1 calc R
H21C H 0.3568 -0.1524 0.0051 0.052 Uiso 1 1 calc R
C22 C 0.42992(12) -0.16002(15) 0.15053(11) 0.0421(6) Uani 1 1 d .
H22A H 0.4603 -0.2083 0.1513 0.050 Uiso 1 1 calc R
H22B H 0.4098 -0.1634 0.1821 0.050 Uiso 1 1 calc R
H22C H 0.4609 -0.1111 0.1557 0.050 Uiso 1 1 calc R
C23 C 0.33262(11) -0.07647(14) 0.30954(9) 0.0309(5) Uani 1 1 d .
C24 C 0.37225(13) -0.07674(17) 0.37651(9) 0.0448(6) Uani 1 1 d .
H24A H 0.4230 -0.0980 0.3863 0.054 Uiso 1 1 calc R
H24B H 0.3444 -0.1113 0.3943 0.054 Uiso 1 1 calc R
H24C H 0.3744 -0.0211 0.3914 0.054 Uiso 1 1 calc R
C25 C 0.33553(13) -0.16339(14) 0.28723(10) 0.0391(5) Uani 1 1 d .
H25A H 0.3875 -0.1783 0.2941 0.047 Uiso 1 1 calc R
H25B H 0.3066 -0.1659 0.2454 0.047 Uiso 1 1 calc R
H25C H 0.3144 -0.2014 0.3080 0.047 Uiso 1 1 calc R
C26 C 0.37684(12) -0.02069(16) 0.28255(10) 0.0390(6) Uani 1 1 d .
H26A H 0.4205 -0.0500 0.2807 0.047 Uiso 1 1 calc R
H26B H 0.3932 0.0281 0.3067 0.047 Uiso 1 1 calc R
H26C H 0.3448 -0.0048 0.2431 0.047 Uiso 1 1 calc R
C27 C 0.22390(13) 0.05614(13) 0.32154(9) 0.0329(5) Uani 1 1 d .
C28 C 0.22611(15) 0.04572(15) 0.38446(9) 0.0421(6) Uani 1 1 d .
H28A H 0.2257 0.0994 0.4018 0.051 Uiso 1 1 calc R
H28B H 0.2717 0.0166 0.4074 0.051 Uiso 1 1 calc R
H28C H 0.1824 0.0146 0.3843 0.051 Uiso 1 1 calc R
C29 C 0.15105(14) 0.09884(14) 0.28472(10) 0.0418(6) Uani 1 1 d .
H29A H 0.1482 0.1521 0.3018 0.050 Uiso 1 1 calc R
H29B H 0.1084 0.0655 0.2841 0.050 Uiso 1 1 calc R
H29C H 0.1502 0.1061 0.2448 0.050 Uiso 1 1 calc R
C30 C 0.28723(15) 0.11442(15) 0.32197(11) 0.0474(6) Uani 1 1 d .
H30A H 0.2774 0.1688 0.3340 0.057 Uiso 1 1 calc R
H30B H 0.2897 0.1172 0.2828 0.057 Uiso 1 1 calc R
H30C H 0.3348 0.0943 0.3494 0.057 Uiso 1 1 calc R
C31 C 0.17317(11) -0.12437(12) 0.30058(9) 0.0273(4) Uani 1 1 d .
C32 C 0.15997(13) -0.19301(14) 0.25521(10) 0.0377(5) Uani 1 1 d .
H32A H 0.1187 -0.2274 0.2562 0.045 Uiso 1 1 calc R
H32B H 0.2053 -0.2260 0.2644 0.045 Uiso 1 1 calc R
H32C H 0.1476 -0.1693 0.2162 0.045 Uiso 1 1 calc R
C33 C 0.20559(13) -0.16174(14) 0.36230(9) 0.0363(5) Uani 1 1 d .
H33A H 0.1690 -0.1990 0.3683 0.044 Uiso 1 1 calc R
H33B H 0.2169 -0.1182 0.3915 0.044 Uiso 1 1 calc R
H33C H 0.2514 -0.1916 0.3663 0.044 Uiso 1 1 calc R
C34 C 0.09577(12) -0.08955(16) 0.29253(11) 0.0412(6) Uani 1 1 d .
H34A H 0.0636 -0.1330 0.2976 0.049 Uiso 1 1 calc R
H34B H 0.0736 -0.0666 0.2533 0.049 Uiso 1 1 calc R
H34C H 0.1007 -0.0468 0.3215 0.049 Uiso 1 1 calc R

loop_
_atom_site_aniso_label
_atom_site_aniso_U_11
_atom_site_aniso_U_22
_atom_site_aniso_U_33
_atom_site_aniso_U_23
_atom_site_aniso_U_13
_atom_site_aniso_U_12
Ti1 0.01966(16) 0.01910(17) 0.01769(16) 0.00083(13) 0.00710(12) -0.00022(13)
Cl1 0.0307(2) 0.0218(2) 0.0323(3) -0.0008(2) 0.0104(2) -0.0049(2)
P1 0.0240(2) 0.0229(3) 0.0186(2) 0.00155(19) 0.00851(19) 0.0025(2)
N1 0.0228(8) 0.0224(8) 0.0211(8) 0.0007(6) 0.0090(6) 0.0019(7)
C1 0.0249(9) 0.0290(11) 0.0234(10) -0.0027(8) 0.0023(8) 0.0020(8)
C2 0.0231(9) 0.0322(11) 0.0165(9) 0.0032(8) 0.0039(7) 0.0021(8)
C3 0.0231(9) 0.0251(10) 0.0206(9) 0.0026(8) 0.0047(7) 0.0029(8)
C4 0.0201(9) 0.0336(11) 0.0211(9) 0.0047(8) 0.0060(7) 0.0009(8)
C5 0.0215(9) 0.0296(11) 0.0258(10) 0.0041(9) 0.0021(8) -0.0035(8)
C6 0.0381(12) 0.0360(12) 0.0339(12) -0.0128(10) 0.0016(10) 0.0026(10)
C7 0.0357(11) 0.0472(13) 0.0242(10) 0.0093(10) 0.0138(9) 0.0069(10)
C8 0.0347(11) 0.0264(11) 0.0390(12) 0.0037(9) 0.0083(9) 0.0051(9)
C9 0.0270(10) 0.0550(15) 0.0327(12) 0.0071(11) 0.0132(9) 0.0050(10)
C10 0.0357(12) 0.0364(13) 0.0466(14) 0.0087(11) 0.0029(10) -0.0129(10)
C11 0.0247(9) 0.0216(9) 0.0239(10) 0.0013(8) 0.0104(8) 0.0005(8)
C12 0.0237(9) 0.0238(10) 0.0236(9) -0.0007(8) 0.0114(8) -0.0014(8)
C13 0.0246(9) 0.0234(10) 0.0264(10) -0.0029(8) 0.0113(8) -0.0005(8)
C14 0.0287(10) 0.0269(10) 0.0267(10) 0.0000(8) 0.0136(8) -0.0008(8)
C15 0.0345(11) 0.0267(11) 0.0336(11) 0.0026(9) 0.0178(9) -0.0037(9)
C16 0.0397(12) 0.0318(12) 0.0404(13) -0.0005(10) 0.0127(10) -0.0103(10)
C17 0.0444(13) 0.0467(15) 0.0568(16) -0.0003(12) 0.0297(12) -0.0099(12)
C18 0.0502(14) 0.0261(11) 0.0443(13) 0.0036(10) 0.0168(11) -0.0010(10)
C19 0.0308(10) 0.0237(10) 0.0322(11) -0.0011(8) 0.0172(9) -0.0002(8)
C20 0.0469(13) 0.0232(11) 0.0499(14) -0.0029(10) 0.0273(11) 0.0004(10)
C21 0.0558(15) 0.0340(13) 0.0570(15) -0.0026(11) 0.0396(13) 0.0034(11)
C22 0.0312(11) 0.0402(13) 0.0505(14) 0.0001(11) 0.0092(10) 0.0115(10)
C23 0.0227(10) 0.0440(13) 0.0245(10) 0.0059(9) 0.0064(8) 0.0058(9)
C24 0.0332(12) 0.0666(17) 0.0283(12) 0.0082(11) 0.0030(9) 0.0045(12)
C25 0.0388(12) 0.0449(14) 0.0372(12) 0.0105(10) 0.0179(10) 0.0186(11)
C26 0.0243(10) 0.0600(16) 0.0305(12) 0.0024(11) 0.0068(9) -0.0035(10)
C27 0.0477(13) 0.0260(11) 0.0252(10) -0.0029(9) 0.0130(9) 0.0033(10)
C28 0.0632(16) 0.0377(13) 0.0260(11) -0.0029(10) 0.0164(11) 0.0128(12)
C29 0.0638(16) 0.0292(12) 0.0332(12) 0.0004(10) 0.0180(11) 0.0159(11)
C30 0.0707(17) 0.0322(13) 0.0356(13) -0.0056(10) 0.0143(12) -0.0099(12)
C31 0.0292(10) 0.0285(11) 0.0264(10) 0.0069(8) 0.0124(8) 0.0019(9)
C32 0.0453(13) 0.0301(12) 0.0340(12) 0.0041(9) 0.0095(10) -0.0077(10)
C33 0.0468(13) 0.0353(12) 0.0310(11) 0.0093(10) 0.0191(10) 0.0035(10)
C34 0.0311(11) 0.0483(14) 0.0494(14) 0.0160(12) 0.0209(10) 0.0034(10)

loop_
_atom_type_symbol
_atom_type_description
_atom_type_scat_dispersion_real
_atom_type_scat_dispersion_imag
_atom_type_scat_source
C C 0.0033 0.0016 'International Tables Vol C Tables 4.2.6.8 and 6.1.1.4'
H H 0.0000 0.0000 'International Tables Vol C Tables 4.2.6.8 and 6.1.1.4'
Cl Cl 0.1484 0.1585 'International Tables Vol C Tables 4.2.6.8 and 6.1.1.4'
N N 0.0061 0.0033 'International Tables Vol C Tables 4.2.6.8 and 6.1.1.4'
P P 0.1023 0.0942 'International Tables Vol C Tables 4.2.6.8 and 6.1.1.4'
Ti Ti 0.2776 0.4457 'International Tables Vol C Tables 4.2.6.8 and 6.1.1.4'

loop_
_geom_angle_atom_site_label_1
_geom_angle_atom_site_label_2
_geom_angle_atom_site_label_3
_geom_angle
N1 Ti1 C11 96.98(7)
N1 Ti1 Cl1 102.38(5)
C11 Ti1 Cl1 102.58(5)
N1 Ti1 C5 101.91(7)
C11 Ti1 C5 103.65(7)
Cl1 Ti1 C5 141.46(5)
N1 Ti1 C4 100.17(7)
C11 Ti1 C4 137.39(7)
Cl1 Ti1 C4 111.25(5)
C5 Ti1 C4 34.61(7)
N1 Ti1 C1 132.10(7)
C11 Ti1 C1 82.98(7)
Cl1 Ti1 C1 124.52(5)
C5 Ti1 C1 34.34(7)
C4 Ti1 C1 56.80(7)
N1 Ti1 C3 128.37(7)
C11 Ti1 C3 131.85(7)
Cl1 Ti1 C3 84.56(5)
C5 Ti1 C3 56.90(7)
C4 Ti1 C3 34.26(7)
C1 Ti1 C3 55.99(7)
N1 Ti1 C2 156.05(7)
C11 Ti1 C2 98.33(7)
Cl1 Ti1 C2 92.13(5)
C5 Ti1 C2 56.51(7)
C4 Ti1 C2 56.43(7)
C1 Ti1 C2 33.44(7)
C3 Ti1 C2 33.52(6)
N1 P1 C31 108.57(9)
N1 P1 C23 109.36(9)
C31 P1 C23 109.41(9)
N1 P1 C27 109.21(9)
C31 P1 C27 110.43(10)
C23 P1 C27 109.84(10)
P1 N1 Ti1 164.61(10)
C2 C1 C5 108.08(18)
C2 C1 C6 126.5(2)
C5 C1 C6 124.8(2)
C2 C1 Ti1 74.65(11)
C5 C1 Ti1 70.14(11)
C6 C1 Ti1 128.06(14)
C1 C2 C3 108.00(17)
C1 C2 C7 126.33(19)
C3 C2 C7 125.68(19)
C1 C2 Ti1 71.90(11)
C3 C2 Ti1 72.00(10)
C7 C2 Ti1 122.07(13)
C2 C3 C4 107.95(18)
C2 C3 C8 125.64(18)
C4 C3 C8 126.31(19)
C2 C3 Ti1 74.48(11)
C4 C3 Ti1 70.55(11)
C8 C3 Ti1 123.57(13)
C5 C4 C3 107.93(17)
C5 C4 C9 126.13(19)
C3 C4 C9 125.6(2)
C5 C4 Ti1 72.19(11)
C3 C4 Ti1 75.19(11)
C9 C4 Ti1 123.43(13)
C4 C5 C1 108.04(18)
C4 C5 C10 126.8(2)
C1 C5 C10 124.7(2)
C4 C5 Ti1 73.19(11)
C1 C5 Ti1 75.52(11)
C10 C5 Ti1 123.21(14)
C1 C6 H6A 109.5
C1 C6 H6B 109.5
H6A C6 H6B 109.5
C1 C6 H6C 109.5
H6A C6 H6C 109.5
H6B C6 H6C 109.5
C2 C7 H7A 109.5
C2 C7 H7B 109.5
H7A C7 H7B 109.5
C2 C7 H7C 109.5
H7A C7 H7C 109.5
H7B C7 H7C 109.5
C3 C8 H8A 109.5
C3 C8 H8B 109.5
H8A C8 H8B 109.5
C3 C8 H8C 109.5
H8A C8 H8C 109.5
H8B C8 H8C 109.5
C4 C9 H9A 109.5
C4 C9 H9B 109.5
H9A C9 H9B 109.5
C4 C9 H9C 109.5
H9A C9 H9C 109.5
H9B C9 H9C 109.5
C5 C10 H10A 109.5
C5 C10 H10B 109.5
H10A C10 H10B 109.5
C5 C10 H10C 109.5
H10A C10 H10C 109.5
H10B C10 H10C 109.5
C12 C11 Ti1 129.44(13)
C12 C11 H11A 104.9
Ti1 C11 H11A 104.9
C12 C11 H11B 104.9
Ti1 C11 H11B 104.9
H11A C11 H11B 105.8
C13 C12 C11 109.76(16)
C13 C12 C19 110.70(15)
C11 C12 C19 113.82(15)
C13 C12 H12 107.4
C11 C12 H12 107.4
C19 C12 H12 107.4
C14 C13 C12 126.45(18)
C14 C13 H13 116.8
C12 C13 H13 116.8
C13 C14 C15 128.34(19)
C13 C14 H14 115.8
C15 C14 H14 115.8
C14 C15 C16 112.71(17)
C14 C15 C18 107.99(17)
C16 C15 C18 109.20(19)
C14 C15 C17 108.62(18)
C16 C15 C17 109.22(19)
C18 C15 C17 109.03(19)
C15 C16 H16A 109.5
C15 C16 H16B 109.5
H16A C16 H16B 109.5
C15 C16 H16C 109.5
H16A C16 H16C 109.5
H16B C16 H16C 109.5
C15 C17 H17A 109.5
C15 C17 H17B 109.5
H17A C17 H17B 109.5
C15 C17 H17C 109.5
H17A C17 H17C 109.5
H17B C17 H17C 109.5
C15 C18 H18A 109.5
C15 C18 H18B 109.5
H18A C18 H18B 109.5
C15 C18 H18C 109.5
H18A C18 H18C 109.5
H18B C18 H18C 109.5
C20 C19 C22 108.03(18)
C20 C19 C21 107.90(18)
C22 C19 C21 108.92(19)
C20 C19 C12 110.58(16)
C22 C19 C12 111.70(17)
C21 C19 C12 109.62(17)
C19 C20 H20A 109.5
C19 C20 H20B 109.5
H20A C20 H20B 109.5
C19 C20 H20C 109.5
H20A C20 H20C 109.5
H20B C20 H20C 109.5
C19 C21 H21A 109.5
C19 C21 H21B 109.5
H21A C21 H21B 109.5
C19 C21 H21C 109.5
H21A C21 H21C 109.5
H21B C21 H21C 109.5
C19 C22 H22A 109.5
C19 C22 H22B 109.5
H22A C22 H22B 109.5
C19 C22 H22C 109.5
H22A C22 H22C 109.5
H22B C22 H22C 109.5
C25 C23 C24 108.00(19)
C25 C23 C26 107.72(18)
C24 C23 C26 108.54(18)
C25 C23 P1 108.56(14)
C24 C23 P1 114.43(15)
C26 C23 P1 109.39(14)
C23 C24 H24A 109.5
C23 C24 H24B 109.5
H24A C24 H24B 109.5
C23 C24 H24C 109.5
H24A C24 H24C 109.5
H24B C24 H24C 109.5
C23 C25 H25A 109.5
C23 C25 H25B 109.5
H25A C25 H25B 109.5
C23 C25 H25C 109.5
H25A C25 H25C 109.5
H25B C25 H25C 109.5
C23 C26 H26A 109.5
C23 C26 H26B 109.5
H26A C26 H26B 109.5
C23 C26 H26C 109.5
H26A C26 H26C 109.5
H26B C26 H26C 109.5
C28 C27 C29 109.70(19)
C28 C27 C30 108.64(19)
C29 C27 C30 105.62(19)
C28 C27 P1 114.44(15)
C29 C27 P1 108.45(14)
C30 C27 P1 109.63(16)
C27 C28 H28A 109.5
C27 C28 H28B 109.5
H28A C28 H28B 109.5
C27 C28 H28C 109.5
H28A C28 H28C 109.5
H28B C28 H28C 109.5
C27 C29 H29A 109.5
C27 C29 H29B 109.5
H29A C29 H29B 109.5
C27 C29 H29C 109.5
H29A C29 H29C 109.5
H29B C29 H29C 109.5
C27 C30 H30A 109.5
C27 C30 H30B 109.5
H30A C30 H30B 109.5
C27 C30 H30C 109.5
H30A C30 H30C 109.5
H30B C30 H30C 109.5
C34 C31 C32 105.98(18)
C34 C31 C33 108.05(17)
C32 C31 C33 108.80(17)
C34 C31 P1 109.10(14)
C32 C31 P1 108.97(14)
C33 C31 P1 115.52(14)
C31 C32 H32A 109.5
C31 C32 H32B 109.5
H32A C32 H32B 109.5
C31 C32 H32C 109.5
H32A C32 H32C 109.5
H32B C32 H32C 109.5
C31 C33 H33A 109.5
C31 C33 H33B 109.5
H33A C33 H33B 109.5
C31 C33 H33C 109.5
H33A C33 H33C 109.5
H33B C33 H33C 109.5
C31 C34 H34A 109.5
C31 C34 H34B 109.5
H34A C34 H34B 109.5
C31 C34 H34C 109.5
H34A C34 H34C 109.5
H34B C34 H34C 109.5

loop_
_geom_bond_atom_site_label_1
_geom_bond_atom_site_label_2
_geom_bond_distance
Ti1 N1 1.8044(16)
Ti1 C11 2.1575(19)
Ti1 Cl1 2.3047(6)
Ti1 C5 2.3666(19)
Ti1 C4 2.3794(19)
Ti1 C1 2.4362(19)
Ti1 C3 2.4396(19)
Ti1 C2 2.4716(18)
P1 N1 1.5983(16)
P1 C31 1.889(2)
P1 C23 1.893(2)
P1 C27 1.896(2)
C1 C2 1.413(3)
C1 C5 1.419(3)
C1 C6 1.501(3)
C2 C3 1.417(3)
C2 C7 1.499(3)
C3 C4 1.421(3)
C3 C8 1.501(3)
C4 C5 1.412(3)
C4 C9 1.504(3)
C5 C10 1.501(3)
C6 H6A 0.9800
C6 H6B 0.9800
C6 H6C 0.9800
C7 H7A 0.9800
C7 H7B 0.9800
C7 H7C 0.9800
C8 H8A 0.9800
C8 H8B 0.9800
C8 H8C 0.9800
C9 H9A 0.9800
C9 H9B 0.9800
C9 H9C 0.9800
C10 H10A 0.9800
C10 H10B 0.9800
C10 H10C 0.9800
C11 C12 1.540(3)
C11 H11A 0.9900
C11 H11B 0.9900
C12 C13 1.509(3)
C12 C19 1.576(3)
C12 H12 1.0000
C13 C14 1.322(3)
C13 H13 0.9500
C14 C15 1.510(3)
C14 H14 0.9500
C15 C16 1.523(3)
C15 C18 1.535(3)
C15 C17 1.538(3)
C16 H16A 0.9800
C16 H16B 0.9800
C16 H16C 0.9800
C17 H17A 0.9800
C17 H17B 0.9800
C17 H17C 0.9800
C18 H18A 0.9800
C18 H18B 0.9800
C18 H18C 0.9800
C19 C20 1.527(3)
C19 C22 1.530(3)
C19 C21 1.532(3)
C20 H20A 0.9800
C20 H20B 0.9800
C20 H20C 0.9800
C21 H21A 0.9800
C21 H21B 0.9800
C21 H21C 0.9800
C22 H22A 0.9800
C22 H22B 0.9800
C22 H22C 0.9800
C23 C25 1.538(3)
C23 C24 1.546(3)
C23 C26 1.547(3)
C24 H24A 0.9800
C24 H24B 0.9800
C24 H24C 0.9800
C25 H25A 0.9800
C25 H25B 0.9800
C25 H25C 0.9800
C26 H26A 0.9800
C26 H26B 0.9800
C26 H26C 0.9800
C27 C28 1.537(3)
C27 C29 1.538(3)
C27 C30 1.543(3)
C28 H28A 0.9800
C28 H28B 0.9800
C28 H28C 0.9800
C29 H29A 0.9800
C29 H29B 0.9800
C29 H29C 0.9800
C30 H30A 0.9800
C30 H30B 0.9800
C30 H30C 0.9800
C31 C34 1.536(3)
C31 C32 1.541(3)
C31 C33 1.545(3)
C32 H32A 0.9800
C32 H32B 0.9800
C32 H32C 0.9800
C33 H33A 0.9800
C33 H33B 0.9800
C33 H33C 0.9800
C34 H34A 0.9800
C34 H34B 0.9800
C34 H34C 0.9800

loop_
_geom_torsion_atom_site_label_1
_geom_torsion_atom_site_label_2
_geom_torsion_atom_site_label_3
_geom_torsion_atom_site_label_4
_geom_torsion
C31 P1 N1 Ti1 -167.5(4)
C23 P1 N1 Ti1 -48.2(4)
C27 P1 N1 Ti1 72.1(4)
C11 Ti1 N1 P1 77.1(4)
Cl1 Ti1 N1 P1 -27.4(4)
C5 Ti1 N1 P1 -177.3(4)
C4 Ti1 N1 P1 -142.0(4)
C1 Ti1 N1 P1 164.0(4)
C3 Ti1 N1 P1 -120.3(4)
C2 Ti1 N1 P1 -153.4(3)
N1 Ti1 C1 C2 150.10(12)
C11 Ti1 C1 C2 -116.82(12)
Cl1 Ti1 C1 C2 -16.36(13)
C5 Ti1 C1 C2 116.18(17)
C4 Ti1 C1 C2 77.97(12)
C3 Ti1 C1 C2 36.56(11)
N1 Ti1 C1 C5 33.92(15)
C11 Ti1 C1 C5 127.00(13)
Cl1 Ti1 C1 C5 -132.54(11)
C4 Ti1 C1 C5 -38.21(12)
C3 Ti1 C1 C5 -79.62(12)
C2 Ti1 C1 C5 -116.18(17)
N1 Ti1 C1 C6 -85.3(2)
C11 Ti1 C1 C6 7.80(19)
Cl1 Ti1 C1 C6 108.27(19)
C5 Ti1 C1 C6 -119.2(2)
C4 Ti1 C1 C6 -157.4(2)
C3 Ti1 C1 C6 161.2(2)
C2 Ti1 C1 C6 124.6(2)
C5 C1 C2 C3 -0.8(2)
C6 C1 C2 C3 170.30(18)
Ti1 C1 C2 C3 -63.39(13)
C5 C1 C2 C7 179.54(18)
C6 C1 C2 C7 -9.4(3)
Ti1 C1 C2 C7 116.93(19)
C5 C1 C2 Ti1 62.61(13)
C6 C1 C2 Ti1 -126.3(2)
N1 Ti1 C2 C1 -65.7(2)
C11 Ti1 C2 C1 63.53(12)
Cl1 Ti1 C2 C1 166.57(11)
C5 Ti1 C2 C1 -37.37(12)
C4 Ti1 C2 C1 -79.19(13)
C3 Ti1 C2 C1 -116.61(17)
N1 Ti1 C2 C3 50.9(2)
C11 Ti1 C2 C3 -179.86(12)
Cl1 Ti1 C2 C3 -76.81(11)
C5 Ti1 C2 C3 79.24(12)
C4 Ti1 C2 C3 37.42(11)
C1 Ti1 C2 C3 116.61(17)
N1 Ti1 C2 C7 172.28(17)
C11 Ti1 C2 C7 -58.52(18)
Cl1 Ti1 C2 C7 44.52(17)
C5 Ti1 C2 C7 -159.4(2)
C4 Ti1 C2 C7 158.8(2)
C1 Ti1 C2 C7 -122.1(2)
C3 Ti1 C2 C7 121.3(2)
C1 C2 C3 C4 0.3(2)
C7 C2 C3 C4 179.96(17)
Ti1 C2 C3 C4 -63.04(13)
C1 C2 C3 C8 -176.21(18)
C7 C2 C3 C8 3.5(3)
Ti1 C2 C3 C8 120.47(19)
C1 C2 C3 Ti1 63.32(13)
C7 C2 C3 Ti1 -116.99(18)
N1 Ti1 C3 C2 -156.30(11)
C11 Ti1 C3 C2 0.19(16)
Cl1 Ti1 C3 C2 102.21(11)
C5 Ti1 C3 C2 -77.94(13)
C4 Ti1 C3 C2 -115.94(17)
C1 Ti1 C3 C2 -36.47(11)
N1 Ti1 C3 C4 -40.36(15)
C11 Ti1 C3 C4 116.12(13)
Cl1 Ti1 C3 C4 -141.85(12)
C5 Ti1 C3 C4 37.99(12)
C1 Ti1 C3 C4 79.47(13)
C2 Ti1 C3 C4 115.94(17)
N1 Ti1 C3 C8 80.92(18)
C11 Ti1 C3 C8 -122.59(17)
Cl1 Ti1 C3 C8 -20.57(16)
C5 Ti1 C3 C8 159.28(19)
C4 Ti1 C3 C8 121.3(2)
C1 Ti1 C3 C8 -159.3(2)
C2 Ti1 C3 C8 -122.8(2)
C2 C3 C4 C5 0.3(2)
C8 C3 C4 C5 176.79(18)
Ti1 C3 C4 C5 -65.29(13)
C2 C3 C4 C9 -173.61(18)
C8 C3 C4 C9 2.8(3)
Ti1 C3 C4 C9 120.77(19)
C2 C3 C4 Ti1 65.62(13)
C8 C3 C4 Ti1 -117.92(19)
N1 Ti1 C4 C5 -96.26(12)
C11 Ti1 C4 C5 15.91(16)
Cl1 Ti1 C4 C5 156.08(10)
C1 Ti1 C4 C5 37.89(11)
C3 Ti1 C4 C5 114.80(17)
C2 Ti1 C4 C5 78.21(12)
N1 Ti1 C4 C3 148.94(12)
C11 Ti1 C4 C3 -98.89(14)
Cl1 Ti1 C4 C3 41.28(12)
C5 Ti1 C4 C3 -114.80(17)
C1 Ti1 C4 C3 -76.90(12)
C2 Ti1 C4 C3 -36.59(11)
N1 Ti1 C4 C9 25.74(19)
C11 Ti1 C4 C9 137.92(17)
Cl1 Ti1 C4 C9 -81.92(18)
C5 Ti1 C4 C9 122.0(2)
C1 Ti1 C4 C9 159.9(2)
C3 Ti1 C4 C9 -123.2(2)
C2 Ti1 C4 C9 -159.8(2)
C3 C4 C5 C1 -0.8(2)
C9 C4 C5 C1 173.09(18)
Ti1 C4 C5 C1 -68.10(13)
C3 C4 C5 C10 -173.47(18)
C9 C4 C5 C10 0.4(3)
Ti1 C4 C5 C10 119.2(2)
C3 C4 C5 Ti1 67.29(13)
C9 C4 C5 Ti1 -118.81(19)
C2 C1 C5 C4 1.0(2)
C6 C1 C5 C4 -170.28(18)
Ti1 C1 C5 C4 66.54(13)
C2 C1 C5 C10 173.84(18)
C6 C1 C5 C10 2.6(3)
Ti1 C1 C5 C10 -120.61(19)
C2 C1 C5 Ti1 -65.55(13)
C6 C1 C5 Ti1 123.18(19)
N1 Ti1 C5 C4 90.70(12)
C11 Ti1 C5 C4 -168.99(11)
Cl1 Ti1 C5 C4 -37.34(16)
C1 Ti1 C5 C4 -114.33(17)
C3 Ti1 C5 C4 -37.60(11)
C2 Ti1 C5 C4 -77.96(12)
N1 Ti1 C5 C1 -154.97(12)
C11 Ti1 C5 C1 -54.66(13)
Cl1 Ti1 C5 C1 76.99(14)
C4 Ti1 C5 C1 114.33(17)
C3 Ti1 C5 C1 76.74(12)
C2 Ti1 C5 C1 36.38(11)
N1 Ti1 C5 C10 -32.7(2)
C11 Ti1 C5 C10 67.6(2)
Cl1 Ti1 C5 C10 -160.74(15)
C4 Ti1 C5 C10 -123.4(2)
C1 Ti1 C5 C10 122.3(2)
C3 Ti1 C5 C10 -161.0(2)
C2 Ti1 C5 C10 158.7(2)
N1 Ti1 C11 C12 -154.03(17)
Cl1 Ti1 C11 C12 -49.64(17)
C5 Ti1 C11 C12 101.87(17)
C4 Ti1 C11 C12 92.65(18)
C1 Ti1 C11 C12 74.25(17)
C3 Ti1 C11 C12 44.3(2)
C2 Ti1 C11 C12 44.44(17)
Ti1 C11 C12 C13 54.2(2)
Ti1 C11 C12 C19 178.89(13)
C11 C12 C13 C14 -138.3(2)
C19 C12 C13 C14 95.2(2)
C12 C13 C14 C15 178.34(18)
C13 C14 C15 C16 0.2(3)
C13 C14 C15 C18 -120.5(2)
C13 C14 C15 C17 121.4(2)
C13 C12 C19 C20 175.36(17)
C11 C12 C19 C20 51.2(2)
C13 C12 C19 C22 55.0(2)
C11 C12 C19 C22 -69.2(2)
C13 C12 C19 C21 -65.8(2)
C11 C12 C19 C21 170.02(17)
N1 P1 C23 C25 -70.33(16)
C31 P1 C23 C25 48.46(16)
C27 P1 C23 C25 169.83(14)
N1 P1 C23 C24 168.97(17)
C31 P1 C23 C24 -72.23(19)
C27 P1 C23 C24 49.1(2)
N1 P1 C23 C26 46.96(17)
C31 P1 C23 C26 165.76(15)
C27 P1 C23 C26 -72.87(17)
N1 P1 C27 C28 161.45(16)
C31 P1 C27 C28 42.13(19)
C23 P1 C27 C28 -78.62(19)
N1 P1 C27 C29 38.63(18)
C31 P1 C27 C29 -80.69(17)
C23 P1 C27 C29 158.56(15)
N1 P1 C27 C30 -76.22(17)
C31 P1 C27 C30 164.46(15)
C23 P1 C27 C30 43.71(17)
N1 P1 C31 C34 -73.19(17)
C23 P1 C31 C34 167.52(15)
C27 P1 C31 C34 46.51(18)
N1 P1 C31 C32 42.10(16)
C23 P1 C31 C32 -77.19(16)
C27 P1 C31 C32 161.80(14)
N1 P1 C31 C33 164.90(15)
C23 P1 C31 C33 45.61(18)
C27 P1 C31 C33 -75.40(17)
